data_7216292
loop_
_publ_author_name
'Moon, Kwangyul'
'Chen, Wei-Zhong'
'Ren, Tong'
'Kaifer, Angel E.'

_publ_section_title
;
 A unique hydrogen bonding network in the crystal structure of
 3a,6a-diphenylglycolurilElectronic Supplementary Information (ESI)
 available: Crystallographic information for compound 2: Tables 1?6. See
 http://www.rsc.org/suppdata/ce/b3/b313267f/
;
_journal_issue 79
_journal_name_full CrystEngComm
_journal_page_first 451
_journal_paper_doi 10.1039/b313267f
_journal_volume 5
_journal_year 2003
_chemical_formula_sum 'C21 H19 N5 O2'
_chemical_formula_weight 373.41
_chemical_name_systematic
;
?
;
_space_group_IT_number 61
_symmetry_cell_setting orthorhombic
_symmetry_space_group_name_Hall '-P 2ac 2ab'
_symmetry_space_group_name_H-M 'P b c a'
_atom_sites_solution_hydrogens geom
_atom_sites_solution_primary direct
_atom_sites_solution_secondary difmap
_audit_creation_method SHELXL-97
_cell_angle_alpha 90.00
_cell_angle_beta 90.00
_cell_angle_gamma 90.00
_cell_formula_units_Z 8
_cell_length_a 12.4638(12)
_cell_length_b 11.6208(12)
_cell_length_c 26.636(3)
_cell_measurement_reflns_used 6288
_cell_measurement_temperature 300(2)
_cell_measurement_theta_max 27.14
_cell_measurement_theta_min 2.238
_cell_volume 3857.9(7)
_computing_cell_refinement 'Bruker SMART'
_computing_data_collection 'Bruker SMART'
_computing_data_reduction 'Bruker SHELXTL'
_computing_molecular_graphics 'Bruker SHELXTL'
_computing_publication_material 'Bruker SHELXTL'
_computing_structure_refinement 'SHELXL-97 (Sheldrick, 1997)'
_computing_structure_solution 'SHELXS-97 (Sheldrick, 1990)'
_diffrn_ambient_temperature 300(2)
_diffrn_measured_fraction_theta_full 1.000
_diffrn_measured_fraction_theta_max 1.000
_diffrn_measurement_device_type 'CCD area detector'
_diffrn_measurement_method 'phi and omega scans'
_diffrn_radiation_monochromator graphite
_diffrn_radiation_source 'fine-focus sealed tube'
_diffrn_radiation_type MoK\a
_diffrn_radiation_wavelength 0.71073
_diffrn_reflns_av_R_equivalents 0.1159
_diffrn_reflns_av_sigmaI/netI 0.0655
_diffrn_reflns_limit_h_max 14
_diffrn_reflns_limit_h_min -14
_diffrn_reflns_limit_k_max 13
_diffrn_reflns_limit_k_min -10
_diffrn_reflns_limit_l_max 31
_diffrn_reflns_limit_l_min -31
_diffrn_reflns_number 19016
_diffrn_reflns_theta_full 25.00
_diffrn_reflns_theta_max 25.00
_diffrn_reflns_theta_min 1.53
_exptl_absorpt_coefficient_mu 0.086
_exptl_absorpt_correction_type none
_exptl_crystal_colour Colourless
_exptl_crystal_density_diffrn 1.286
_exptl_crystal_density_method 'not measured'
_exptl_crystal_description Plate
_exptl_crystal_F_000 1568
_exptl_crystal_size_max 0.48
_exptl_crystal_size_mid 0.29
_exptl_crystal_size_min 0.04
_refine_diff_density_max 0.252
_refine_diff_density_min -0.294
_refine_diff_density_rms 0.046
_refine_ls_extinction_method none
_refine_ls_goodness_of_fit_ref 1.038
_refine_ls_hydrogen_treatment mixed
_refine_ls_matrix_type full
_refine_ls_number_parameters 253
_refine_ls_number_reflns 3402
_refine_ls_number_restraints 0
_refine_ls_restrained_S_all 1.038
_refine_ls_R_factor_all 0.1009
_refine_ls_R_factor_gt 0.0524
_refine_ls_shift/su_max 0.002
_refine_ls_shift/su_mean 0.000
_refine_ls_structure_factor_coef Fsqd
_refine_ls_weighting_details 'calc w=1/[\s^2^(Fo^2^)+(0.0758P)^2^+0.8940P] where P=(Fo^2^+2Fc^2^)/3'
_refine_ls_weighting_scheme calc
_refine_ls_wR_factor_gt 0.1343
_refine_ls_wR_factor_ref 0.1658
_reflns_number_gt 1980
_reflns_number_total 3402
_reflns_threshold_expression >2sigma(I)
_cod_data_source_file b313267f.txt
_cod_data_source_block compd1
_cod_depositor_comments
;
The following automatic conversions were performed:

'_symmetry_cell_setting' value 'Orthorhombic' changed to
'orthorhombic' according to
/usr/data/users/saulius/automatic-downloads/retrospective/RSC/lib/dictionaries/cif_core.dic
dictionary named 'cif_core.dic' version 2.4.2 from 2011-04-26.

Automatic conversion script
Id: cif_fix_values 2281 2013-09-26 08:29:07Z andrius 
;
_cod_original_sg_symbol_H-M Pbca
_cod_database_code 7216292

loop_
_symmetry_equiv_pos_as_xyz
'x, y, z'
'-x+1/2, -y, z+1/2'
'-x, y+1/2, -z+1/2'
'x+1/2, -y+1/2, -z'
'-x, -y, -z'
'x-1/2, y, -z-1/2'
'x, -y-1/2, z-1/2'
'-x-1/2, y-1/2, z'

loop_
_atom_site_label
_atom_site_type_symbol
_atom_site_fract_x
_atom_site_fract_y
_atom_site_fract_z
_atom_site_U_iso_or_equiv
_atom_site_adp_type
_atom_site_occupancy
_atom_site_symmetry_multiplicity
_atom_site_calc_flag
_atom_site_refinement_flags
O2 O 0.06057(14) 0.78034(16) 0.23023(7) 0.0447(5) Uani 1 1 d .
O1 O -0.30919(14) 1.07137(16) 0.25707(7) 0.0415(5) Uani 1 1 d .
N4 N -0.08320(16) 0.77841(18) 0.28479(8) 0.0366(6) Uani 1 1 d .
H4A H -0.0970 0.7060 0.2833 0.044 Uiso 1 1 calc R
N1 N -0.14421(16) 1.05910(18) 0.29585(8) 0.0349(6) Uani 1 1 d .
H1A H -0.1303 1.1315 0.2971 0.042 Uiso 1 1 calc R
N3 N 0.00648(17) 0.93924(18) 0.27469(8) 0.0365(6) Uani 1 1 d .
H3A H 0.0525 0.9867 0.2624 0.044 Uiso 1 1 calc R
N2 N -0.23897(16) 0.90144(18) 0.28592(8) 0.0362(6) Uani 1 1 d .
H2A H -0.2902 0.8575 0.2759 0.043 Uiso 1 1 calc R
C3 C -0.07126(19) 0.9715(2) 0.31284(9) 0.0308(6) Uani 1 1 d .
C1 C -0.23731(19) 1.0154(2) 0.27760(9) 0.0325(6) Uani 1 1 d .
C2 C -0.00002(19) 0.8288(2) 0.26039(9) 0.0336(6) Uani 1 1 d .
C4 C -0.14608(18) 0.8592(2) 0.31344(9) 0.0303(6) Uani 1 1 d .
C11 C -0.1774(2) 0.8145(2) 0.36482(10) 0.0360(7) Uani 1 1 d .
C5 C -0.0165(2) 1.0012(2) 0.36206(10) 0.0372(7) Uani 1 1 d .
C10 C 0.0712(3) 0.9381(3) 0.37747(13) 0.0613(9) Uani 1 1 d .
H10A H 0.0979 0.8797 0.3571 0.074 Uiso 1 1 calc R
C16 C -0.1293(2) 0.7191(3) 0.38552(12) 0.0539(8) Uani 1 1 d .
H16A H -0.0785 0.6782 0.3672 0.065 Uiso 1 1 calc R
C6 C -0.0533(3) 1.0877(3) 0.39252(12) 0.0582(9) Uani 1 1 d .
H6A H -0.1124 1.1310 0.3826 0.070 Uiso 1 1 calc R
C12 C -0.2523(2) 0.8743(3) 0.39312(11) 0.0519(8) Uani 1 1 d .
H12A H -0.2862 0.9386 0.3796 0.062 Uiso 1 1 calc R
C13 C -0.2769(3) 0.8388(4) 0.44131(12) 0.0677(10) Uani 1 1 d .
H13A H -0.3262 0.8802 0.4602 0.081 Uiso 1 1 calc R
C14 C -0.2298(3) 0.7442(4) 0.46123(13) 0.0730(11) Uani 1 1 d .
H14A H -0.2474 0.7205 0.4935 0.088 Uiso 1 1 calc R
C9 C 0.1195(3) 0.9611(4) 0.42300(16) 0.0794(12) Uani 1 1 d .
H9A H 0.1780 0.9174 0.4333 0.095 Uiso 1 1 calc R
C15 C -0.1562(3) 0.6837(4) 0.43380(14) 0.0744(11) Uani 1 1 d .
H15A H -0.1241 0.6186 0.4475 0.089 Uiso 1 1 calc R
C7 C -0.0036(4) 1.1114(4) 0.43785(13) 0.0839(13) Uani 1 1 d .
H7A H -0.0286 1.1710 0.4580 0.101 Uiso 1 1 calc R
C8 C 0.0824(4) 1.0471(4) 0.45287(14) 0.0810(13) Uani 1 1 d .
H8A H 0.1154 1.0622 0.4835 0.097 Uiso 1 1 calc R
N5 N -0.1032(5) 1.0491(8) 0.0555(2) 0.150(3) Uani 1 1 d .
C21 C -0.1475(5) 1.1165(6) 0.0908(3) 0.133(2) Uani 1 1 d .
H21A H -0.1720 1.1892 0.0818 0.160 Uiso 1 1 calc R
C19 C -0.1209(5) 0.9795(8) 0.1517(2) 0.144(3) Uani 1 1 d .
H19A H -0.1250 0.9540 0.1847 0.173 Uiso 1 1 calc R
C17 C -0.0706(5) 0.9505(9) 0.0697(3) 0.147(3) Uani 1 1 d .
H17A H -0.0399 0.9027 0.0456 0.176 Uiso 1 1 calc R
C20 C -0.1576(5) 1.0820(7) 0.1395(3) 0.127(2) Uani 1 1 d .
H20A H -0.1895 1.1294 0.1634 0.152 Uiso 1 1 calc R
C18 C -0.0772(5) 0.9114(7) 0.1161(3) 0.167(3) Uani 1 1 d .
H18A H -0.0523 0.8383 0.1241 0.201 Uiso 1 1 calc R

loop_
_atom_site_aniso_label
_atom_site_aniso_U_11
_atom_site_aniso_U_22
_atom_site_aniso_U_33
_atom_site_aniso_U_23
_atom_site_aniso_U_13
_atom_site_aniso_U_12
O2 0.0371(11) 0.0362(11) 0.0608(12) -0.0090(10) 0.0124(9) 0.0033(9)
O1 0.0344(10) 0.0332(11) 0.0568(12) 0.0004(9) -0.0090(9) 0.0079(9)
N4 0.0312(11) 0.0234(12) 0.0553(14) -0.0013(11) 0.0079(10) -0.0029(9)
N1 0.0313(12) 0.0232(12) 0.0503(13) -0.0025(10) -0.0060(10) -0.0015(10)
N3 0.0318(12) 0.0289(12) 0.0488(13) -0.0054(11) 0.0102(10) -0.0063(10)
N2 0.0274(11) 0.0294(13) 0.0518(13) 0.0023(11) -0.0079(10) -0.0046(9)
C3 0.0250(13) 0.0270(14) 0.0406(14) -0.0002(12) 0.0010(11) -0.0018(11)
C1 0.0287(13) 0.0313(15) 0.0373(14) -0.0044(12) 0.0019(12) 0.0030(12)
C2 0.0258(13) 0.0292(15) 0.0459(15) -0.0015(12) -0.0031(12) 0.0021(12)
C4 0.0225(12) 0.0262(14) 0.0424(14) -0.0017(12) -0.0008(11) 0.0000(11)
C11 0.0314(14) 0.0332(16) 0.0434(15) 0.0021(13) -0.0031(12) -0.0086(12)
C5 0.0336(14) 0.0357(15) 0.0423(15) 0.0001(13) -0.0036(12) -0.0102(12)
C10 0.053(2) 0.063(2) 0.068(2) -0.0014(18) -0.0242(17) 0.0056(17)
C16 0.0532(19) 0.052(2) 0.056(2) 0.0128(17) 0.0000(15) 0.0021(16)
C6 0.055(2) 0.066(2) 0.0537(18) -0.0162(18) -0.0059(16) -0.0017(17)
C12 0.0515(17) 0.052(2) 0.0523(18) 0.0011(16) 0.0097(15) 0.0017(15)
C13 0.071(2) 0.081(3) 0.051(2) -0.004(2) 0.0171(17) -0.007(2)
C14 0.087(3) 0.087(3) 0.0447(19) 0.011(2) 0.0011(19) -0.023(2)
C9 0.067(2) 0.092(3) 0.080(3) 0.008(2) -0.039(2) -0.007(2)
C15 0.085(3) 0.075(3) 0.063(2) 0.027(2) -0.008(2) -0.001(2)
C7 0.090(3) 0.102(3) 0.059(2) -0.031(2) -0.014(2) -0.007(3)
C8 0.084(3) 0.108(4) 0.052(2) 0.001(2) -0.024(2) -0.036(3)
N5 0.099(4) 0.262(9) 0.088(4) 0.038(5) -0.014(3) -0.053(5)
C21 0.115(5) 0.138(6) 0.148(6) 0.035(5) -0.039(5) -0.042(4)
C19 0.144(6) 0.225(8) 0.064(3) 0.022(4) -0.011(3) 0.054(5)
C17 0.088(4) 0.273(11) 0.078(4) -0.006(5) 0.002(3) 0.035(5)
C20 0.103(4) 0.175(7) 0.102(5) -0.014(4) -0.018(3) -0.001(4)
C18 0.146(6) 0.242(8) 0.114(5) 0.008(6) -0.008(4) 0.095(6)

loop_
_atom_type_symbol
_atom_type_description
_atom_type_scat_dispersion_real
_atom_type_scat_dispersion_imag
_atom_type_scat_source
C C 0.0033 0.0016 'International Tables Vol C Tables 4.2.6.8 and 6.1.1.4'
H H 0.0000 0.0000 'International Tables Vol C Tables 4.2.6.8 and 6.1.1.4'
N N 0.0061 0.0033 'International Tables Vol C Tables 4.2.6.8 and 6.1.1.4'
O O 0.0106 0.0060 'International Tables Vol C Tables 4.2.6.8 and 6.1.1.4'

loop_
_geom_angle_atom_site_label_1
_geom_angle_atom_site_label_2
_geom_angle_atom_site_label_3
_geom_angle
C2 N4 C4 112.8(2)
C1 N1 C3 112.9(2)
C2 N3 C3 113.9(2)
C1 N2 C4 113.8(2)
N1 C3 N3 112.6(2)
N1 C3 C5 113.3(2)
N3 C3 C5 111.3(2)
N1 C3 C4 102.20(18)
N3 C3 C4 100.61(19)
C5 C3 C4 116.0(2)
O1 C1 N2 125.5(2)
O1 C1 N1 125.6(2)
N2 C1 N1 108.8(2)
O2 C2 N3 125.6(2)
O2 C2 N4 125.5(2)
N3 C2 N4 108.8(2)
N4 C4 N2 112.7(2)
N4 C4 C11 113.2(2)
N2 C4 C11 111.42(19)
N4 C4 C3 102.06(18)
N2 C4 C3 100.55(19)
C11 C4 C3 116.0(2)
C16 C11 C12 118.7(3)
C16 C11 C4 121.7(3)
C12 C11 C4 119.5(2)
C6 C5 C10 118.6(3)
C6 C5 C3 121.8(3)
C10 C5 C3 119.5(3)
C5 C10 C9 120.3(4)
C11 C16 C15 120.2(3)
C5 C6 C7 120.8(3)
C13 C12 C11 120.3(3)
C14 C13 C12 120.7(3)
C13 C14 C15 119.9(3)
C8 C9 C10 120.6(4)
C14 C15 C16 120.3(4)
C8 C7 C6 119.8(4)
C9 C8 C7 119.9(3)
C17 N5 C21 116.6(7)
N5 C21 C20 122.2(7)
C20 C19 C18 119.8(6)
N5 C17 C18 124.6(8)
C19 C20 C21 117.9(7)
C17 C18 C19 118.8(7)

loop_
_geom_bond_atom_site_label_1
_geom_bond_atom_site_label_2
_geom_bond_distance
O2 C2 1.238(3)
O1 C1 1.235(3)
N4 C2 1.356(3)
N4 C4 1.442(3)
N1 C1 1.357(3)
N1 C3 1.438(3)
N3 C2 1.342(3)
N3 C3 1.454(3)
N2 C1 1.343(3)
N2 C4 1.455(3)
C3 C5 1.518(4)
C3 C4 1.604(3)
C4 C11 1.515(4)
C11 C16 1.376(4)
C11 C12 1.386(4)
C5 C6 1.371(4)
C5 C10 1.379(4)
C10 C9 1.380(5)
C16 C15 1.391(4)
C6 C7 1.385(5)
C12 C13 1.383(4)
C13 C14 1.354(5)
C14 C15 1.367(5)
C9 C8 1.359(6)
C7 C8 1.366(6)
N5 C17 1.273(9)
N5 C21 1.343(9)
C21 C20 1.363(8)
C19 C20 1.317(8)
C19 C18 1.349(8)
C17 C18 1.320(9)

loop_
_geom_torsion_atom_site_label_1
_geom_torsion_atom_site_label_2
_geom_torsion_atom_site_label_3
_geom_torsion_atom_site_label_4
_geom_torsion
C1 N1 C3 N3 95.0(2)
C1 N1 C3 C5 -137.6(2)
C1 N1 C3 C4 -12.1(3)
C2 N3 C3 N1 -117.8(2)
C2 N3 C3 C5 113.7(2)
C2 N3 C3 C4 -9.7(3)
C4 N2 C1 O1 -176.6(2)
C4 N2 C1 N1 2.8(3)
C3 N1 C1 O1 -173.8(2)
C3 N1 C1 N2 6.8(3)
C3 N3 C2 O2 -176.6(2)
C3 N3 C2 N4 2.8(3)
C4 N4 C2 O2 -173.9(2)
C4 N4 C2 N3 6.8(3)
C2 N4 C4 N2 94.8(2)
C2 N4 C4 C11 -137.6(2)
C2 N4 C4 C3 -12.2(3)
C1 N2 C4 N4 -117.6(2)
C1 N2 C4 C11 113.8(2)
C1 N2 C4 C3 -9.7(3)
N1 C3 C4 N4 128.4(2)
N3 C3 C4 N4 12.3(2)
C5 C3 C4 N4 -107.8(2)
N1 C3 C4 N2 12.3(2)
N3 C3 C4 N2 -103.9(2)
C5 C3 C4 N2 136.0(2)
N1 C3 C4 C11 -108.0(2)
N3 C3 C4 C11 135.9(2)
C5 C3 C4 C11 15.7(3)
N4 C4 C11 C16 14.3(3)
N2 C4 C11 C16 142.5(3)
C3 C4 C11 C16 -103.3(3)
N4 C4 C11 C12 -169.4(2)
N2 C4 C11 C12 -41.1(3)
C3 C4 C11 C12 73.1(3)
N1 C3 C5 C6 15.2(4)
N3 C3 C5 C6 143.3(3)
C4 C3 C5 C6 -102.5(3)
N1 C3 C5 C10 -166.3(3)
N3 C3 C5 C10 -38.3(4)
C4 C3 C5 C10 75.9(3)
C6 C5 C10 C9 0.9(5)
C3 C5 C10 C9 -177.6(3)
C12 C11 C16 C15 0.4(4)
C4 C11 C16 C15 176.8(3)
C10 C5 C6 C7 0.0(5)
C3 C5 C6 C7 178.4(3)
C16 C11 C12 C13 0.6(4)
C4 C11 C12 C13 -175.9(3)
C11 C12 C13 C14 -1.2(5)
C12 C13 C14 C15 0.7(6)
C5 C10 C9 C8 -0.9(6)
C13 C14 C15 C16 0.2(6)
C11 C16 C15 C14 -0.8(5)
C5 C6 C7 C8 -0.8(6)
C10 C9 C8 C7 0.0(6)
C6 C7 C8 C9 0.8(6)
C17 N5 C21 C20 -0.2(10)
C21 N5 C17 C18 -0.1(12)
C18 C19 C20 C21 -1.5(11)
N5 C21 C20 C19 1.0(10)
N5 C17 C18 C19 -0.4(12)
C20 C19 C18 C17 1.3(12)
